data_7062582
loop_
_publ_author_name
'Ozturk, Ibrahim I.'
'Turk, Kadriye'
'Grze\'skiewicz, Anita M.'
'Kubicki, Maciej'
'Banti, Christina N.'
'Hadjikakou, Sotiris K.'

_publ_section_title
;
 Heteroleptic six-coordinate bismuth(iii) complexes with 2-acetylthiophene
 thiosemicarbazones: synthesis, characterization, and biological
 properties
;
_journal_issue 27
_journal_name_full 'New Journal of Chemistry'
_journal_page_first 12779
_journal_page_last 12789
_journal_paper_doi 10.1039/D3NJ01411H
_journal_volume 47
_journal_year 2023
_chemical_formula_moiety 'C28 H36 Bi2 I6 N12 S8'
_chemical_formula_sum 'C28 H36 Bi2 I6 N12 S8'
_chemical_formula_weight 1976.53
_space_group_crystal_system triclinic
_space_group_IT_number 2
_space_group_name_Hall '-P 1'
_space_group_name_H-M_alt 'P -1'
_atom_sites_solution_hydrogens geom
_audit_creation_date 2023-05-30
_audit_creation_method
;
Olex2 1.5
(compiled 2023.03.06 svn.rbb2c1857 for OlexSys, GUI svn.r6748)
;
_audit_update_record
;
2023-05-31 deposited with the CCDC.	2023-06-05 downloaded from the CCDC.
;
_cell_angle_alpha 97.356(3)
_cell_angle_beta 113.144(3)
_cell_angle_gamma 100.017(3)
_cell_formula_units_Z 1
_cell_length_a 10.6012(4)
_cell_length_b 11.3117(4)
_cell_length_c 11.8373(4)
_cell_measurement_reflns_used 8894
_cell_measurement_temperature 100.01(10)
_cell_measurement_theta_max 28.2740
_cell_measurement_theta_min 3.4040
_cell_volume 1254.76(9)
_computing_cell_refinement 'CrysAlisPro 1.171.40.53 (Rigaku OD, 2019)'
_computing_data_collection 'CrysAlisPro 1.171.40.53 (Rigaku OD, 2019)'
_computing_data_reduction 'CrysAlisPro 1.171.40.53 (Rigaku OD, 2019)'
_computing_molecular_graphics 'Olex2 1.5 (Dolomanov et al., 2009)'
_computing_publication_material 'Olex2 1.5 (Dolomanov et al., 2009)'
_computing_structure_refinement 'SHELXL 2019/2 (Sheldrick, 2015)'
_computing_structure_solution 'SHELXT  (Sheldrick, 2015)'
_diffrn_ambient_temperature 100.15
_diffrn_detector_area_resol_mean 16.1544
_diffrn_detector_type Eos
_diffrn_measured_fraction_theta_full 0.999
_diffrn_measured_fraction_theta_max 0.874
_diffrn_measurement_details
;
List of Runs (angles in degrees, time in seconds):

  # Type    Start    End  Width  t~exp~   \w     \q     \k     \f   Frames
#--------------------------------------------------------------------------
  1  \w    -14.00  39.00   1.00    4.50    --   16.41  77.00 -90.00   53
  2  \w    -39.00  52.00   1.00    4.50    --  -17.27  57.00-180.00   91
  3  \w    -86.00   4.00   1.00    4.50    --  -17.27 -57.00 -90.00   90
  4  \w    -39.00  13.00   1.00    4.50    --  -17.27 -77.00  60.00   52
  5  \w    -20.00  25.00   1.00    4.50    --  -17.27 -99.00 -60.00   45
  6  \w    -39.00  52.00   1.00    4.50    --  -17.27  57.00  60.00   91
  7  \w     38.00  93.00   1.00    4.50    --   16.41 179.00  30.00   55
  8  \w    -14.00  25.00   1.00    4.50    --   16.41  77.00-150.00   39
  9  \w    -86.00   4.00   1.00    4.50    --  -17.27 -57.00  30.00   90
;
_diffrn_measurement_device 'four-circle diffractometer'
_diffrn_measurement_device_type 'Xcalibur, Eos'
_diffrn_measurement_method '\w scans'
_diffrn_radiation_type MoK\a
_diffrn_radiation_wavelength 0.71073
_diffrn_reflns_av_R_equivalents 0.0275
_diffrn_reflns_av_unetI/netI 0.0321
_diffrn_reflns_Laue_measured_fraction_full 0.999
_diffrn_reflns_Laue_measured_fraction_max 0.874
_diffrn_reflns_limit_h_max 13
_diffrn_reflns_limit_h_min -14
_diffrn_reflns_limit_k_max 14
_diffrn_reflns_limit_k_min -13
_diffrn_reflns_limit_l_max 15
_diffrn_reflns_limit_l_min -15
_diffrn_reflns_number 15052
_diffrn_reflns_point_group_measured_fraction_full 0.999
_diffrn_reflns_point_group_measured_fraction_max 0.874
_diffrn_reflns_theta_full 25.242
_diffrn_reflns_theta_max 28.377
_diffrn_reflns_theta_min 2.809
_exptl_absorpt_coefficient_mu 11.063
_exptl_absorpt_correction_T_max 0.490
_exptl_absorpt_correction_T_min 0.068
_exptl_absorpt_correction_type analytical
_exptl_absorpt_process_details
;
CrysAlisPro 1.171.40.53 (Rigaku Oxford Diffraction, 2019)
Analytical numeric absorption correction using a multifaceted crystal
			model based on expressions derived by R.C. Clark & J.S. Reid.
(Clark, R. C. & Reid, J. S. (1995). Acta Cryst. A51, 887-897)
Empirical absorption correction using spherical harmonics,
 implemented in SCALE3 ABSPACK scaling algorithm.
;
_exptl_crystal_colour 'clear light orange'
_exptl_crystal_colour_lustre clear
_exptl_crystal_colour_modifier light
_exptl_crystal_colour_primary orange
_exptl_crystal_density_diffrn 2.616
_exptl_crystal_description block
_exptl_crystal_F_000 900
_exptl_crystal_size_max 0.406
_exptl_crystal_size_mid 0.249
_exptl_crystal_size_min 0.095
_refine_diff_density_max 1.038
_refine_diff_density_min -1.157
_refine_diff_density_rms 0.152
_refine_ls_extinction_method none
_refine_ls_goodness_of_fit_ref 1.114
_refine_ls_hydrogen_treatment constr
_refine_ls_matrix_type full
_refine_ls_number_parameters 270
_refine_ls_number_reflns 5499
_refine_ls_number_restraints 15
_refine_ls_restrained_S_all 1.113
_refine_ls_R_factor_all 0.0246
_refine_ls_R_factor_gt 0.0222
_refine_ls_shift/su_max 0.002
_refine_ls_shift/su_mean 0.000
_refine_ls_structure_factor_coef Fsqd
_refine_ls_weighting_details 'w=1/[\s^2^(Fo^2^)+(0.0199P)^2^+0.0537P] where P=(Fo^2^+2Fc^2^)/3'
_refine_ls_weighting_scheme calc
_refine_ls_wR_factor_gt 0.0482
_refine_ls_wR_factor_ref 0.0493
_reflns_Friedel_coverage 0.000
_reflns_number_gt 5198
_reflns_number_total 5499
_reflns_threshold_expression 'I > 2\s(I)'
_cod_data_source_file d3nj01411h2.cif
_cod_data_source_block ibo_86_lt_sm_f
_cod_original_cell_volume 1254.76(8)
_cod_database_code 7062582
_shelx_shelxl_version_number 2019/2
_shelx_space_group_comment
;
The symmetry employed for this shelxl refinement is uniquely defined
by the following loop, which should always be used as a source of
symmetry information in preference to the above space-group names.
They are only intended as comments.
;
_olex2_refinement_description
;
1. Fixed Uiso
 At 1.2 times of:
  All C(H) groups, All N(H) groups, All N(H,H) groups
 At 1.5 times of:
  All C(H,H,H) groups
2. Restrained distances
 S21-C25
 1.72 with sigma of 0.002
 C24-C25
 1.36 with sigma of 0.002
 S21-C22 \\sim S21A-C22A
 with sigma of 0.02
 S21-C25 \\sim S21A-C25A
 with sigma of 0.02
 C26-C25 \\sim C26-C25A
 with sigma of 0.02
 C22-C23 \\sim C22A-C23A
 with sigma of 0.02
 C23-C24 \\sim C23A-C24A
 with sigma of 0.02
 C24-C25 \\sim C24A-C25A
 with sigma of 0.02
 S21-C26 \\sim S21A-C26
 with sigma of 0.04
 S21-C23 \\sim S21A-C23A
 with sigma of 0.04
 S21-C24 \\sim S21A-C24A
 with sigma of 0.04
 C26-C24 \\sim C26-C24A
 with sigma of 0.04
 C22-C24 \\sim C22A-C24A
 with sigma of 0.04
 C22-C25 \\sim C22A-C25A
 with sigma of 0.04
 C23-C25 \\sim C23A-C25A
 with sigma of 0.04
3. Uiso/Uaniso restraints and constraints
Uanis(C25) = Uanis(C25A)
Uanis(S21A) = Uanis(S21)
Uanis(C24A) = Uanis(C24)
Uanis(C23A) = Uanis(C22)
Uanis(C22A) = Uanis(C23)
4. Others
 Fixed Sof: S21(0.93) C22(0.93) H22(0.93) C23(0.93) H23(0.93) C24(0.93)
 H24(0.93) C25(0.93) S21A(0.07) C25A(0.07) C24A(0.07) H24A(0.07) C23A(0.07)
 H23A(0.07) C22A(0.07) H22A(0.07)
5.a Aromatic/amide H refined with riding coordinates:
 N8(H8), N28(H28), C3(H3), C22(H22), C4(H4), C2(H2), C23(H23), C24(H24),
 C24A(H24A), C23A(H23A), C22A(H22A)
5.b X=CH2 refined with riding coordinates:
 N10(H10A,H10B), N30(H30A,H30B)
5.c Idealised Me refined as rotating group:
 C6'(H6'A,H6'B,H6'C), C26'(H26A,H26B,H26C)
;
_olex2_submission_special_instructions 'No special instructions were received'
_oxdiff_exptl_absorpt_empirical_details
;
Empirical correction (ABSPACK) includes:
- Absorption correction using spherical harmonics
- Frame scaling
;

loop_
_space_group_symop_operation_xyz
'x, y, z'
'-x, -y, -z'

loop_
_atom_site_label
_atom_site_type_symbol
_atom_site_fract_x
_atom_site_fract_y
_atom_site_fract_z
_atom_site_U_iso_or_equiv
_atom_site_adp_type
_atom_site_occupancy
_atom_site_site_symmetry_order
_atom_site_calc_flag
_atom_site_refinement_flags_posn
_atom_site_refinement_flags_adp
_atom_site_refinement_flags_occupancy
_atom_site_disorder_assembly
_atom_site_disorder_group
Bi1 Bi 0.83814(2) 0.12521(2) 0.43964(2) 0.01188(5) Uani 1 1 d . . . . .
I1 I 0.97944(3) 0.02143(2) 0.67427(2) 0.01409(6) Uani 1 1 d . . . . .
I2 I 0.71654(3) 0.16621(2) 0.17718(2) 0.01861(7) Uani 1 1 d . . . . .
I3 I 0.74577(3) 0.29945(2) 0.57503(2) 0.02079(7) Uani 1 1 d . . . . .
S9 S 1.07118(11) 0.32181(9) 0.49708(9) 0.0154(2) Uani 1 1 d . . . . .
S29 S 0.58882(11) -0.06483(9) 0.37946(9) 0.0156(2) Uani 1 1 d . . . . .
S1 S 1.36023(12) 0.56776(9) 1.10994(9) 0.0191(2) Uani 1 1 d . . . . .
S21 S 0.06122(14) 0.16703(11) 0.01829(11) 0.0224(3) Uani 0.93 1 d D . P A 1
N8 N 1.1913(4) 0.3380(3) 0.7432(3) 0.0150(7) Uani 1 1 d . . . . .
H8 H 1.193556 0.260634 0.725320 0.018 Uiso 1 1 calc R U . . .
N10 N 1.1274(4) 0.5099(3) 0.6837(3) 0.0198(8) Uani 1 1 d . . . . .
H10A H 1.165812 0.547838 0.763454 0.024 Uiso 1 1 calc R U . . .
H10B H 1.087245 0.548887 0.624746 0.024 Uiso 1 1 calc R U . . .
N28 N 0.4083(4) 0.0773(3) 0.3107(3) 0.0160(7) Uani 1 1 d . . . . .
H28 H 0.447382 0.115888 0.390244 0.019 Uiso 1 1 calc R U . . .
N27 N 0.3001(4) 0.1136(3) 0.2220(3) 0.0178(7) Uani 1 1 d . . . . .
N24 N 1.2512(4) 0.4023(3) 0.8657(3) 0.0164(7) Uani 1 1 d . . . . .
N30 N 0.3859(4) -0.0751(3) 0.1539(3) 0.0257(9) Uani 1 1 d . . . . .
H30A H 0.314872 -0.050729 0.101714 0.031 Uiso 1 1 calc R U . . .
H30B H 0.412616 -0.137922 0.126365 0.031 Uiso 1 1 calc R U . . .
C29 C 0.4522(4) -0.0175(3) 0.2730(3) 0.0163(9) Uani 1 1 d . . . . .
C9 C 1.1302(4) 0.3941(3) 0.6525(3) 0.0144(8) Uani 1 1 d . . . . .
C6' C 1.3527(5) 0.2262(3) 0.9262(4) 0.0180(9) Uani 1 1 d . . . . .
H6'A H 1.269584 0.162917 0.913322 0.027 Uiso 1 1 calc R U . . .
H6'B H 1.435297 0.218934 0.998499 0.027 Uiso 1 1 calc R U . . .
H6'C H 1.370525 0.215343 0.850720 0.027 Uiso 1 1 calc R U . . .
C26' C 0.3371(5) 0.2822(4) 0.3961(3) 0.0184(9) Uani 1 1 d . . . . .
H26A H 0.310603 0.233557 0.449730 0.028 Uiso 1 1 calc R U . . .
H26B H 0.306394 0.358853 0.400635 0.028 Uiso 1 1 calc R U . . .
H26C H 0.440088 0.301375 0.425205 0.028 Uiso 1 1 calc R U . . .
C6 C 1.3264(4) 0.3512(3) 0.9506(3) 0.0148(8) Uani 1 1 d . . . . .
C26 C 0.2674(4) 0.2104(3) 0.2633(4) 0.0151(8) Uani 1 1 d D . . . .
C3 C 1.5281(5) 0.4955(4) 1.2938(4) 0.0179(9) Uani 1 1 d . . . . .
H3 H 1.591880 0.492567 1.375893 0.022 Uiso 1 1 calc R U . . .
C22 C -0.0358(6) 0.2725(5) -0.0238(4) 0.0230(11) Uani 0.93 1 d D . P A 1
H22 H -0.105382 0.266146 -0.106414 0.028 Uiso 0.93 1 calc R U P A 1
C4 C 1.4823(4) 0.3994(4) 1.1864(3) 0.0170(9) Uani 1 1 d . . . . .
H4 H 1.511335 0.324521 1.189229 0.020 Uiso 1 1 calc R U . . .
C2 C 1.4712(5) 0.5913(4) 1.2662(3) 0.0192(9) Uani 1 1 d . . . . .
H2 H 1.490435 0.663824 1.326609 0.023 Uiso 1 1 calc R U . . .
C5 C 1.3922(4) 0.4253(3) 1.0788(3) 0.0128(8) Uani 1 1 d . . . . .
C23 C -0.0016(7) 0.3672(5) 0.0752(4) 0.0241(12) Uani 0.93 1 d D . P A 1
H23 H -0.045198 0.434180 0.069749 0.029 Uiso 0.93 1 calc R U P A 1
C24 C 0.1064(12) 0.3541(8) 0.1869(10) 0.0160(12) Uani 0.93 1 d D . P A 1
H24 H 0.142996 0.411357 0.265080 0.019 Uiso 0.93 1 calc R U P A 1
C25 C 0.1524(8) 0.2509(6) 0.1706(4) 0.0157(11) Uani 0.93 1 d D . P A 1
S21A S 0.100(5) 0.372(4) 0.189(4) 0.0224(3) Uani 0.07 1 d D . P A 2
C25A C 0.144(10) 0.234(7) 0.166(6) 0.0157(11) Uani 0.07 1 d D . P A 2
C24A C 0.049(5) 0.160(4) 0.054(3) 0.0160(12) Uani 0.07 1 d D . P A 2
H24A H 0.030817 0.072811 0.034301 0.019 Uiso 0.07 1 calc R U P A 2
C23A C -0.020(8) 0.232(6) -0.029(3) 0.0230(11) Uani 0.07 1 d D . P A 2
H23A H -0.062109 0.206856 -0.118118 0.028 Uiso 0.07 1 calc R U P A 2
C22A C -0.018(9) 0.342(6) 0.035(5) 0.0241(12) Uani 0.07 1 d D . P A 2
H22A H -0.075158 0.395033 -0.000966 0.029 Uiso 0.07 1 calc R U P A 2

loop_
_atom_site_aniso_label
_atom_site_aniso_U_11
_atom_site_aniso_U_22
_atom_site_aniso_U_33
_atom_site_aniso_U_23
_atom_site_aniso_U_13
_atom_site_aniso_U_12
Bi1 0.01172(9) 0.01228(8) 0.01023(8) 0.00169(5) 0.00306(7) 0.00390(6)
I1 0.01664(15) 0.01485(12) 0.01111(12) 0.00308(9) 0.00565(11) 0.00510(10)
I2 0.02232(16) 0.01923(14) 0.01146(13) 0.00399(9) 0.00301(12) 0.00777(11)
I3 0.01569(16) 0.02057(14) 0.02331(15) -0.00405(10) 0.00761(13) 0.00560(11)
S9 0.0165(6) 0.0158(5) 0.0122(5) 0.0019(4) 0.0055(4) 0.0021(4)
S29 0.0147(6) 0.0143(5) 0.0168(5) 0.0042(4) 0.0059(5) 0.0030(4)
S1 0.0224(6) 0.0163(5) 0.0174(5) 0.0022(4) 0.0067(5) 0.0066(4)
S21 0.0228(7) 0.0249(6) 0.0145(6) 0.0034(5) 0.0031(5) 0.0054(5)
N8 0.018(2) 0.0114(16) 0.0148(16) 0.0005(12) 0.0059(16) 0.0054(14)
N10 0.026(2) 0.0147(17) 0.0134(17) 0.0024(13) 0.0024(17) 0.0061(15)
N28 0.018(2) 0.0175(17) 0.0118(16) 0.0018(13) 0.0039(16) 0.0086(14)
N27 0.017(2) 0.0203(18) 0.0163(17) 0.0054(13) 0.0065(16) 0.0048(15)
N24 0.018(2) 0.0143(16) 0.0137(17) 0.0010(13) 0.0045(16) 0.0022(14)
N30 0.025(2) 0.031(2) 0.0151(18) -0.0034(14) 0.0028(17) 0.0108(17)
C29 0.016(2) 0.017(2) 0.015(2) 0.0024(15) 0.0070(19) -0.0001(16)
C9 0.010(2) 0.0152(19) 0.0144(19) 0.0026(15) 0.0032(18) -0.0007(16)
C6' 0.019(2) 0.0142(19) 0.019(2) 0.0007(15) 0.006(2) 0.0055(17)
C26' 0.017(2) 0.021(2) 0.015(2) 0.0044(16) 0.0051(19) 0.0053(17)
C6 0.015(2) 0.0144(19) 0.017(2) 0.0040(15) 0.0090(19) 0.0043(16)
C26 0.012(2) 0.018(2) 0.017(2) 0.0057(15) 0.0074(19) 0.0022(16)
C3 0.017(2) 0.022(2) 0.0129(19) 0.0045(15) 0.0063(19) 0.0018(17)
C22 0.016(3) 0.029(3) 0.019(2) 0.011(2) 0.001(2) 0.004(2)
C4 0.016(2) 0.018(2) 0.017(2) 0.0050(15) 0.0063(19) 0.0041(17)
C2 0.019(2) 0.021(2) 0.014(2) -0.0021(15) 0.0076(19) 0.0001(17)
C5 0.010(2) 0.0129(18) 0.018(2) 0.0036(14) 0.0077(18) 0.0042(15)
C23 0.018(3) 0.027(3) 0.031(3) 0.014(2) 0.009(3) 0.009(3)
C24 0.016(3) 0.014(4) 0.022(2) 0.005(3) 0.010(2) 0.007(2)
C25 0.010(2) 0.021(3) 0.013(2) 0.0043(17) 0.0038(18) 0.000(2)
S21A 0.0228(7) 0.0249(6) 0.0145(6) 0.0034(5) 0.0031(5) 0.0054(5)
C25A 0.010(2) 0.021(3) 0.013(2) 0.0043(17) 0.0038(18) 0.000(2)
C24A 0.016(3) 0.014(4) 0.022(2) 0.005(3) 0.010(2) 0.007(2)
C23A 0.016(3) 0.029(3) 0.019(2) 0.011(2) 0.001(2) 0.004(2)
C22A 0.018(3) 0.027(3) 0.031(3) 0.014(2) 0.009(3) 0.009(3)

loop_
_atom_type_symbol
_atom_type_description
_atom_type_scat_dispersion_real
_atom_type_scat_dispersion_imag
_atom_type_scat_source
C C 0.0033 0.0016 'International Tables Vol C Tables 4.2.6.8 and 6.1.1.4'
H H 0.0000 0.0000 'International Tables Vol C Tables 4.2.6.8 and 6.1.1.4'
Bi Bi -4.1077 10.2566 'International Tables Vol C Tables 4.2.6.8 and 6.1.1.4'
I I -0.4742 1.8119 'International Tables Vol C Tables 4.2.6.8 and 6.1.1.4'
N N 0.0061 0.0033 'International Tables Vol C Tables 4.2.6.8 and 6.1.1.4'
S S 0.1246 0.1234 'International Tables Vol C Tables 4.2.6.8 and 6.1.1.4'

loop_
_exptl_crystal_face_index_h
_exptl_crystal_face_index_k
_exptl_crystal_face_index_l
_exptl_crystal_face_perp_dist
6 0 -17 0.1440
2 -11 -10 0.1254
-5 4 16 0.1224
-2 9 11 0.1180
3 14 -10 0.1961
6 -10 -11 0.1228
12 -3 3 0.0736
8 -9 8 0.0942
-9 11 -6 0.0934
-6 4 -11 0.0691
-3 -15 5 0.1369
-9 2 -8 0.0155
-12 10 0 0.0601
12 -7 3 0.0608
-12 4 -4 0.0155

loop_
_geom_angle_atom_site_label_1
_geom_angle_atom_site_label_2
_geom_angle_atom_site_label_3
_geom_angle
_geom_angle_site_symmetry_1
_geom_angle_site_symmetry_3
_geom_angle_publ_flag
I1 Bi1 I1 84.385(7) . 2_756 ?
I2 Bi1 I1 81.286(8) . 2_756 ?
I2 Bi1 I1 164.243(9) . . ?
I3 Bi1 I1 165.537(9) . 2_756 ?
I3 Bi1 I1 92.405(8) . . ?
I3 Bi1 I2 103.085(9) . . ?
S9 Bi1 I1 95.84(2) . . ?
S9 Bi1 I1 80.96(2) . 2_756 ?
S9 Bi1 I2 88.37(2) . . ?
S9 Bi1 I3 85.36(2) . . ?
S9 Bi1 S29 176.35(3) . . ?
S29 Bi1 I1 86.32(2) . . ?
S29 Bi1 I1 102.20(2) . 2_756 ?
S29 Bi1 I2 90.31(2) . . ?
S29 Bi1 I3 91.63(2) . . ?
Bi1 I1 Bi1 95.615(7) . 2_756 ?
C9 S9 Bi1 107.69(13) . . ?
C29 S29 Bi1 104.78(13) . . ?
C2 S1 C5 91.55(19) . . ?
C22 S21 C25 91.7(2) . . ?
N24 N8 H8 120.6 . . ?
C9 N8 H8 120.6 . . ?
C9 N8 N24 118.8(3) . . ?
H10A N10 H10B 120.0 . . ?
C9 N10 H10A 120.0 . . ?
C9 N10 H10B 120.0 . . ?
N27 N28 H28 120.7 . . ?
C29 N28 H28 120.7 . . ?
C29 N28 N27 118.6(3) . . ?
C26 N27 N28 115.6(3) . . ?
C6 N24 N8 117.5(3) . . ?
H30A N30 H30B 120.0 . . ?
C29 N30 H30A 120.0 . . ?
C29 N30 H30B 120.0 . . ?
N28 C29 S29 120.4(3) . . ?
N30 C29 S29 121.6(3) . . ?
N30 C29 N28 118.0(4) . . ?
N8 C9 S9 120.1(3) . . ?
N8 C9 N10 118.6(3) . . ?
N10 C9 S9 121.0(3) . . ?
H6'A C6' H6'B 109.5 . . ?
H6'A C6' H6'C 109.5 . . ?
H6'B C6' H6'C 109.5 . . ?
C6 C6' H6'A 109.5 . . ?
C6 C6' H6'B 109.5 . . ?
C6 C6' H6'C 109.5 . . ?
H26A C26' H26B 109.5 . . ?
H26A C26' H26C 109.5 . . ?
H26B C26' H26C 109.5 . . ?
C26 C26' H26A 109.5 . . ?
C26 C26' H26B 109.5 . . ?
C26 C26' H26C 109.5 . . ?
N24 C6 C6' 125.2(3) . . ?
N24 C6 C5 115.4(3) . . ?
C5 C6 C6' 119.5(3) . . ?
N27 C26 C26' 124.9(4) . . ?
N27 C26 C25 116.6(3) . . ?
N27 C26 C25A 111.1(18) . . ?
C25 C26 C26' 118.4(3) . . ?
C25A C26 C26' 124(2) . . ?
C4 C3 H3 123.8 . . ?
C2 C3 H3 123.8 . . ?
C2 C3 C4 112.4(4) . . ?
S21 C22 H22 124.0 . . ?
C23 C22 S21 112.0(4) . . ?
C23 C22 H22 124.0 . . ?
C3 C4 H4 123.4 . . ?
C5 C4 C3 113.1(4) . . ?
C5 C4 H4 123.4 . . ?
S1 C2 H2 123.8 . . ?
C3 C2 S1 112.3(3) . . ?
C3 C2 H2 123.8 . . ?
C6 C5 S1 120.4(3) . . ?
C4 C5 S1 110.6(3) . . ?
C4 C5 C6 129.0(3) . . ?
C22 C23 H23 123.9 . . ?
C22 C23 C24 112.1(5) . . ?
C24 C23 H23 123.9 . . ?
C23 C24 H24 123.6 . . ?
C25 C24 C23 112.9(7) . . ?
C25 C24 H24 123.6 . . ?
C26 C25 S21 120.6(3) . . ?
C24 C25 S21 111.2(5) . . ?
C24 C25 C26 128.1(5) . . ?
C22A S21A C25A 90.9(14) . . ?
C26 C25A S21A 119(2) . . ?
C24A C25A C26 130(3) . . ?
C24A C25A S21A 110.8(19) . . ?
C25A C24A H24A 125.0 . . ?
C25A C24A C23A 110(3) . . ?
C23A C24A H24A 125.0 . . ?
C24A C23A H23A 124.3 . . ?
C22A C23A C24A 111(2) . . ?
C22A C23A H23A 124.3 . . ?
S21A C22A H22A 124.3 . . ?
C23A C22A S21A 111(2) . . ?
C23A C22A H22A 124.3 . . ?

loop_
_geom_bond_atom_site_label_1
_geom_bond_atom_site_label_2
_geom_bond_distance
_geom_bond_site_symmetry_2
_geom_bond_publ_flag
Bi1 I1 3.3018(3) 2_756 ?
Bi1 I1 3.0842(3) . ?
Bi1 I2 2.9930(3) . ?
Bi1 I3 2.9169(3) . ?
Bi1 S9 2.8094(10) . ?
Bi1 S29 2.8750(10) . ?
S9 C9 1.726(4) . ?
S29 C29 1.726(4) . ?
S1 C2 1.712(4) . ?
S1 C5 1.728(4) . ?
S21 C22 1.705(5) . ?
S21 C25 1.7199(19) . ?
N8 H8 0.8800 . ?
N8 N24 1.371(4) . ?
N8 C9 1.322(5) . ?
N10 H10A 0.8800 . ?
N10 H10B 0.8800 . ?
N10 C9 1.322(5) . ?
N28 H28 0.8800 . ?
N28 N27 1.383(5) . ?
N28 C29 1.334(5) . ?
N27 C26 1.299(5) . ?
N24 C6 1.288(5) . ?
N30 H30A 0.8800 . ?
N30 H30B 0.8800 . ?
N30 C29 1.316(5) . ?
C6' H6'A 0.9800 . ?
C6' H6'B 0.9800 . ?
C6' H6'C 0.9800 . ?
C6' C6 1.502(5) . ?
C26' H26A 0.9800 . ?
C26' H26B 0.9800 . ?
C26' H26C 0.9800 . ?
C26' C26 1.493(5) . ?
C6 C5 1.460(5) . ?
C26 C25 1.473(5) . ?
C26 C25A 1.456(18) . ?
C3 H3 0.9500 . ?
C3 C4 1.418(5) . ?
C3 C2 1.345(6) . ?
C22 H22 0.9500 . ?
C22 C23 1.365(6) . ?
C4 H4 0.9500 . ?
C4 C5 1.363(5) . ?
C2 H2 0.9500 . ?
C23 H23 0.9500 . ?
C23 C24 1.414(10) . ?
C24 H24 0.9500 . ?
C24 C25 1.362(2) . ?
S21A C25A 1.723(18) . ?
S21A C22A 1.70(2) . ?
C25A C24A 1.357(19) . ?
C24A H24A 0.9500 . ?
C24A C23A 1.42(2) . ?
C23A H23A 0.9500 . ?
C23A C22A 1.36(2) . ?
C22A H22A 0.9500 . ?

loop_
_geom_torsion_atom_site_label_1
_geom_torsion_atom_site_label_2
_geom_torsion_atom_site_label_3
_geom_torsion_atom_site_label_4
_geom_torsion
_geom_torsion_site_symmetry_1
_geom_torsion_site_symmetry_2
_geom_torsion_site_symmetry_3
_geom_torsion_site_symmetry_4
_geom_torsion_publ_flag
Bi1 S9 C9 N8 69.1(3) . . . . ?
Bi1 S9 C9 N10 -117.2(3) . . . . ?
Bi1 S29 C29 N28 -71.5(3) . . . . ?
Bi1 S29 C29 N30 110.4(3) . . . . ?
S21 C22 C23 C24 0.6(9) . . . . ?
N8 N24 C6 C6' -0.5(6) . . . . ?
N8 N24 C6 C5 177.8(3) . . . . ?
N28 N27 C26 C26' -0.1(6) . . . . ?
N28 N27 C26 C25 -180.0(6) . . . . ?
N28 N27 C26 C25A -175(7) . . . . ?
N27 N28 C29 S29 179.0(3) . . . . ?
N27 N28 C29 N30 -2.9(5) . . . . ?
N27 C26 C25 S21 3.6(10) . . . . ?
N27 C26 C25 C24 -174.0(11) . . . . ?
N27 C26 C25A S21A -169(7) . . . . ?
N27 C26 C25A C24A 14(16) . . . . ?
N24 N8 C9 S9 172.8(3) . . . . ?
N24 N8 C9 N10 -1.0(6) . . . . ?
N24 C6 C5 S1 3.2(5) . . . . ?
N24 C6 C5 C4 -176.4(4) . . . . ?
C29 N28 N27 C26 -176.4(4) . . . . ?
C9 N8 N24 C6 -170.8(4) . . . . ?
C6' C6 C5 S1 -178.5(3) . . . . ?
C6' C6 C5 C4 2.0(6) . . . . ?
C26' C26 C25 S21 -176.3(5) . . . . ?
C26' C26 C25 C24 6.1(14) . . . . ?
C26' C26 C25A S21A 17(14) . . . . ?
C26' C26 C25A C24A -160(10) . . . . ?
C26 C25A C24A C23A -159(13) . . . . ?
C3 C4 C5 S1 -1.3(4) . . . . ?
C3 C4 C5 C6 178.3(4) . . . . ?
C22 S21 C25 C26 -176.8(8) . . . . ?
C22 S21 C25 C24 1.2(9) . . . . ?
C22 C23 C24 C25 0.3(14) . . . . ?
C4 C3 C2 S1 0.2(5) . . . . ?
C2 S1 C5 C6 -178.4(3) . . . . ?
C2 S1 C5 C4 1.2(3) . . . . ?
C2 C3 C4 C5 0.7(5) . . . . ?
C5 S1 C2 C3 -0.8(3) . . . . ?
C23 C24 C25 S21 -1.1(14) . . . . ?
C23 C24 C25 C26 176.7(9) . . . . ?
C25 S21 C22 C23 -1.0(6) . . . . ?
S21A C25A C24A C23A 24(11) . . . . ?
C25A S21A C22A C23A -1(11) . . . . ?
C25A C24A C23A C22A -25(11) . . . . ?
C24A C23A C22A S21A 14(11) . . . . ?
C22A S21A C25A C26 169(11) . . . . ?
C22A S21A C25A C24A -14(11) . . . . ?
